data_1517012
loop_
_publ_author_name
'Dan-Dan Liu'
'Ya-Guang Chen'

_publ_section_title
;
 Coordination polymers of lanthanide elements and metatungstate:
 Syntheses, structure and magnetic property
;
_journal_name_full
;
Inorganica Chimica Acta
;
_journal_page_first 70
_journal_page_last 75
_journal_volume 401
_journal_year 2013
_chemical_formula_moiety 'C21 H39 N3 O67 W12 Yb3, O3.60, 3(O2), 10.4(O), 3(H4 N)'
_chemical_formula_sum 'C21 H51 N6 O87 W12 Yb3'
_chemical_formula_weight 4504.88
_space_group_IT_number 161
_symmetry_cell_setting trigonal
_symmetry_space_group_name_Hall 'R 3 -2"c'
_symmetry_space_group_name_H-M 'R 3 c :H'
_atom_sites_solution_hydrogens geom
_atom_sites_solution_primary direct
_atom_sites_solution_secondary difmap
_cell_angle_alpha 90.00
_cell_angle_beta 90.00
_cell_angle_gamma 120.00
_cell_formula_units_Z 6
_cell_length_a 16.6606(9)
_cell_length_b 16.6606(9)
_cell_length_c 51.316(4)
_cell_measurement_reflns_used 8000
_cell_measurement_temperature 296(2)
_cell_measurement_theta_max 25
_cell_measurement_theta_min 3
_cell_volume 12335.7(13)
_computing_structure_refinement 'SHELXL-97 (Sheldrick, 1997)'
_computing_structure_solution 'SHELXS-97 (Sheldrick, 1990)'
_diffrn_ambient_temperature 296(2)
_diffrn_detector_area_resol_mean 10.2375
_diffrn_measured_fraction_theta_full 0.998
_diffrn_measured_fraction_theta_max 0.998
_diffrn_measurement_device_type CCD
_diffrn_measurement_method '\w scans'
_diffrn_radiation_monochromator graphite
_diffrn_radiation_source 'fine-focus sealed tube'
_diffrn_radiation_type MoK\a
_diffrn_radiation_wavelength 0.71073
_diffrn_reflns_av_R_equivalents 0.0711
_diffrn_reflns_av_sigmaI/netI 0.0625
_diffrn_reflns_limit_h_max 21
_diffrn_reflns_limit_h_min -20
_diffrn_reflns_limit_k_max 21
_diffrn_reflns_limit_k_min -21
_diffrn_reflns_limit_l_max 55
_diffrn_reflns_limit_l_min -66
_diffrn_reflns_number 23373
_diffrn_reflns_theta_full 27.25
_diffrn_reflns_theta_max 27.25
_diffrn_reflns_theta_min 2.12
_diffrn_standards_number 0
_exptl_absorpt_coefficient_mu 20.220
_exptl_absorpt_correction_T_max 0.104
_exptl_absorpt_correction_T_min 0.104
_exptl_absorpt_correction_type multi-scan
_exptl_crystal_colour colorless
_exptl_crystal_density_diffrn 3.638
_exptl_crystal_density_method 'not measured'
_exptl_crystal_description block
_exptl_crystal_F_000 12078.0
_exptl_crystal_size_max 0.123
_exptl_crystal_size_mid 0.112
_exptl_crystal_size_min 0.112
_refine_diff_density_max 2.377
_refine_diff_density_min -2.278
_refine_diff_density_rms 0.273
_refine_ls_abs_structure_details 'Flack H D (1983), Acta Cryst. A39, 876-881'
_refine_ls_abs_structure_Flack 0.00(1)
_refine_ls_extinction_method none
_refine_ls_goodness_of_fit_ref 0.835
_refine_ls_hydrogen_treatment refall
_refine_ls_matrix_type full
_refine_ls_number_parameters 377
_refine_ls_number_reflns 6166
_refine_ls_number_restraints 19
_refine_ls_restrained_S_all 0.834
_refine_ls_R_factor_all 0.0478
_refine_ls_R_factor_gt 0.0383
_refine_ls_shift/su_max 0.001
_refine_ls_shift/su_mean 0.000
_refine_ls_structure_factor_coef Fsqd
_refine_ls_weighting_details 'calc w=1/[\s^2^(Fo^2^)+(0.0701P)^2^+0.0000P] where P=(Fo^2^+2Fc^2^)/3'
_refine_ls_weighting_scheme calc
_refine_ls_wR_factor_gt 0.0883
_refine_ls_wR_factor_ref 0.0946
_reflns_number_gt 5057
_reflns_number_total 6166
_reflns_threshold_expression >2sigma(I)
_cod_data_source_file ICA-2013-401-70-75-3.cif
_cod_data_source_block dan-3
_cod_original_cell_volume 12335.7(19)
_cod_original_sg_symbol_H-M 'R 3 c'
_cod_database_code 1517012

loop_
_symmetry_equiv_pos_as_xyz
'x, y, z'
'-y, x-y, z'
'-x+y, -x, z'
'-y, -x, z+1/2'
'-x+y, y, z+1/2'
'x, x-y, z+1/2'
'x+2/3, y+1/3, z+1/3'
'-y+2/3, x-y+1/3, z+1/3'
'-x+y+2/3, -x+1/3, z+1/3'
'-y+2/3, -x+1/3, z+5/6'
'-x+y+2/3, y+1/3, z+5/6'
'x+2/3, x-y+1/3, z+5/6'
'x+1/3, y+2/3, z+2/3'
'-y+1/3, x-y+2/3, z+2/3'
'-x+y+1/3, -x+2/3, z+2/3'
'-y+1/3, -x+2/3, z+7/6'
'-x+y+1/3, y+2/3, z+7/6'
'x+1/3, x-y+2/3, z+7/6'

loop_
_atom_site_label
_atom_site_type_symbol
_atom_site_fract_x
_atom_site_fract_y
_atom_site_fract_z
_atom_site_U_iso_or_equiv
_atom_site_adp_type
_atom_site_occupancy
_atom_site_symmetry_multiplicity
_atom_site_calc_flag
_atom_site_refinement_flags
W2 W -0.29079(4) -0.43926(4) 0.083968(12) 0.01973(14) Uani 1 1 d .
W1 W -0.11445(4) -0.47508(4) 0.079881(12) 0.02148(15) Uani 1 1 d .
W3 W -0.19979(4) -0.60791(4) 0.140667(14) 0.02225(14) Uani 1 1 d .
W4 W -0.25154(5) -0.51997(5) 0.029780(14) 0.02893(17) Uani 1 1 d .
Yb1 Yb 0.11630(4) -0.22840(4) 0.079534(13) 0.02135(15) Uani 1 1 d .
O23 O -0.4200(7) -0.5265(7) 0.0762(2) 0.029(3) Uani 1 1 d .
O22 O -0.3333 -0.6667 0.1172(4) 0.021(4) Uani 1 3 d S
O21 O -0.1213(8) -0.4525(8) 0.0442(2) 0.032(3) Uani 1 1 d .
O20 O -0.1159(8) -0.5758(8) 0.1646(2) 0.028(3) Uani 1 1 d .
O19 O -0.1458(9) -0.5158(8) 0.1171(3) 0.032(3) Uani 1 1 d .
O18 O -0.3193(7) -0.4892(7) 0.1186(2) 0.025(2) Uani 1 1 d .
O17 O -0.2947(9) -0.3385(8) 0.0880(3) 0.033(3) Uani 1 1 d .
O16 O -0.2732(8) -0.4305(9) 0.0466(3) 0.035(3) Uani 1 1 d .
O1W O 0.0786(9) -0.2675(9) 0.0360(3) 0.041(3) Uani 1 1 d .
H13A H 0.0137 -0.2906 0.0333 0.062 Uiso 1 1 d R
H13B H 0.1139 -0.2134 0.0254 0.062 Uiso 1 1 d R
O2W O 0.2360(9) -0.1711(14) 0.1114(3) 0.069(5) Uani 1 1 d .
H14A H 0.2093 -0.1700 0.1278 0.104 Uiso 1 1 d R
H14C H 0.2832 -0.1095 0.1068 0.104 Uiso 1 1 d R
O3W O -0.0184(9) -0.2212(9) 0.0727(3) 0.038(3) Uani 1 1 d .
H15A H -0.0472 -0.2541 0.0570 0.057 Uiso 1 1 d R
H15B H -0.0602 -0.2494 0.0871 0.057 Uiso 1 1 d R
O12 O -0.2688(8) -0.5584(7) 0.1564(3) 0.031(3) Uani 1 1 d .
O11 O -0.1615(7) -0.3886(7) 0.0890(2) 0.025(2) Uani 1 1 d U
O10 O 0.2467(8) -0.1411(9) 0.0559(2) 0.035(3) Uani 1 1 d .
O9 O 0.0013(8) -0.3870(8) 0.0828(3) 0.034(3) Uani 1 1 d .
O8 O 0.0475(8) -0.2467(8) 0.1185(2) 0.034(3) Uani 1 1 d .
O5W O 0.1523(9) -0.0743(9) 0.0828(4) 0.065(5) Uani 1 1 d .
H17A H 0.1140 -0.0646 0.0707 0.097 Uiso 1 1 d R
H17C H 0.2163 -0.0337 0.0786 0.097 Uiso 1 1 d R
O4W O 0.1837(9) -0.3176(10) 0.0750(4) 0.062(5) Uani 1 1 d .
H16B H 0.2483 -0.2792 0.0710 0.093 Uiso 1 1 d R
H16C H 0.1771 -0.3487 0.0913 0.093 Uiso 1 1 d R
O5 O -0.2286(7) -0.6226(8) 0.0269(2) 0.030(3) Uani 1 1 d .
O4 O -0.2227(11) -0.4739(11) -0.0001(2) 0.043(3) Uani 1 1 d .
O3 O 0.1230(11) -0.2823(16) 0.1474(4) 0.084(7) Uani 1 1 d .
O2 O 0.3728(10) -0.1312(13) 0.0712(3) 0.067(5) Uani 1 1 d .
O1 O -0.2600(7) -0.5484(8) 0.0724(2) 0.027(3) Uani 1 1 d .
C7 C 0.3296(12) -0.1153(12) 0.0545(4) 0.034(4) Uani 1 1 d .
C6 C 0.3785(11) -0.0618(12) 0.0303(3) 0.026(3) Uani 1 1 d U
C5 C 0.3797(12) 0.0165(12) -0.0087(3) 0.027(4) Uani 1 1 d .
C4 C 0.0507(16) -0.2869(17) 0.1397(4) 0.047(5) Uani 1 1 d .
C3 C 0.4641(12) 0.0291(12) -0.0140(4) 0.035(4) Uani 1 1 d .
H3A H 0.4986 0.0687 -0.0283 0.042 Uiso 1 1 d R
C2 C 0.3342(11) -0.0334(11) 0.0142(3) 0.025(3) Uani 1 1 d .
H2A H 0.2714 -0.0488 0.0176 0.030 Uiso 1 1 d R
C1 C 0.4645(12) -0.0474(11) 0.0235(4) 0.032(4) Uani 1 1 d .
H1A H 0.4965 -0.0700 0.0341 0.039 Uiso 1 1 d R
N1 N 0.5035(10) -0.0060(12) 0.0008(4) 0.035(3) Uani 1 1 d .
N2 N 0.3406(11) 0.3569(11) 0.3196(3) 0.044(4) Uani 1 1 d .
H11D H 0.3152 0.3104 0.3062 0.053 Uiso 1 1 d R
H11A H 0.4066 0.3829 0.3202 0.066 Uiso 1 1 d R
H11B H 0.3265 0.4049 0.3157 0.066 Uiso 1 1 d R
H11C H 0.3140 0.3293 0.3361 0.066 Uiso 1 1 d R
OW1 O -0.102(3) -0.235(3) 0.0276(8) 0.21(2) Uani 1 1 d .
OW2 O 0.6667 0.3333 0.2122(7) 0.116(15) Uani 1 3 d S
OW3 O 0.091(4) -0.011(4) 0.1201(7) 0.26(3) Uani 1 1 d .
OW4 O 0.6667 0.3333 0.2743(11) 0.17(2) Uani 1 3 d S
OW5 O 0.418(7) 0.244(7) 0.3181(19) 0.07(2) Uani 0.20 1 d PU
OW5' O 0.3952(19) 0.2384(19) 0.2921(5) 0.088(8) Uiso 0.80 1 d P
OW6 O -0.122(19) -0.02(3) 0.016(8) 1.0(2) Uiso 1 1 d .
OW8 O -0.105(8) -0.076(8) 0.040(2) 0.45(6) Uiso 1 1 d .
OW7 O 0.061(7) -0.089(8) -0.019(3) 0.48(6) Uiso 1 1 d .

loop_
_atom_site_aniso_label
_atom_site_aniso_U_11
_atom_site_aniso_U_22
_atom_site_aniso_U_33
_atom_site_aniso_U_23
_atom_site_aniso_U_13
_atom_site_aniso_U_12
W2 0.0180(3) 0.0121(3) 0.0303(3) 0.0019(2) 0.0022(2) 0.0084(2)
W1 0.0135(3) 0.0167(3) 0.0268(3) 0.0001(2) 0.0013(3) 0.0019(2)
W3 0.0179(3) 0.0188(3) 0.0276(3) -0.0013(3) -0.0084(3) 0.0073(3)
W4 0.0260(3) 0.0281(3) 0.0317(4) 0.0133(3) 0.0046(3) 0.0129(3)
Yb1 0.0171(3) 0.0166(3) 0.0237(3) -0.0014(3) 0.0044(3) 0.0034(3)
O23 0.011(5) 0.026(6) 0.044(7) 0.009(5) 0.006(5) 0.005(5)
O22 0.021(6) 0.021(6) 0.022(10) 0.000 0.000 0.010(3)
O21 0.034(7) 0.035(7) 0.039(7) -0.007(6) -0.003(5) 0.025(6)
O20 0.035(7) 0.036(7) 0.022(6) -0.003(5) -0.017(5) 0.024(6)
O19 0.038(7) 0.015(5) 0.045(8) 0.001(5) 0.003(6) 0.015(5)
O18 0.020(5) 0.017(5) 0.033(7) -0.006(5) -0.001(5) 0.005(4)
O17 0.035(7) 0.023(6) 0.044(8) -0.001(5) -0.009(6) 0.017(5)
O16 0.025(6) 0.055(8) 0.036(7) 0.004(6) 0.004(5) 0.028(6)
O1W 0.030(7) 0.038(7) 0.039(8) -0.013(6) -0.013(6) 0.005(6)
O2W 0.030(8) 0.102(14) 0.042(9) -0.014(9) -0.007(7) 0.007(8)
O3W 0.039(7) 0.040(7) 0.031(7) -0.004(6) 0.007(6) 0.017(6)
O12 0.024(6) 0.015(5) 0.053(9) -0.009(5) -0.003(5) 0.008(5)
O11 0.020(5) 0.022(5) 0.046(6) -0.002(4) 0.005(4) 0.019(4)
O10 0.019(6) 0.047(8) 0.034(7) 0.006(6) 0.004(5) 0.012(5)
O9 0.022(6) 0.015(6) 0.052(9) -0.004(6) 0.004(6) -0.001(5)
O8 0.033(7) 0.030(6) 0.030(7) 0.008(5) 0.016(5) 0.009(5)
O5W 0.024(7) 0.024(7) 0.140(17) -0.012(8) 0.022(9) 0.008(6)
O4W 0.021(7) 0.044(9) 0.117(15) -0.002(9) 0.005(8) 0.014(6)
O5 0.010(5) 0.032(6) 0.039(7) 0.008(5) 0.008(5) 0.004(5)
O4 0.058(9) 0.054(9) 0.017(6) 0.013(6) 0.008(6) 0.029(8)
O3 0.039(9) 0.149(19) 0.070(12) 0.038(12) 0.019(8) 0.052(11)
O2 0.035(8) 0.121(15) 0.047(10) 0.052(10) 0.012(7) 0.041(9)
O1 0.020(6) 0.033(6) 0.031(7) -0.008(5) -0.007(5) 0.017(5)
C7 0.025(9) 0.027(8) 0.044(11) 0.009(8) 0.018(8) 0.009(7)
C6 0.020(6) 0.029(7) 0.021(7) 0.008(5) 0.004(5) 0.005(5)
C5 0.038(9) 0.028(8) 0.011(8) 0.009(6) 0.002(7) 0.014(8)
C4 0.058(14) 0.073(16) 0.031(11) 0.003(10) 0.005(10) 0.048(13)
C3 0.021(8) 0.028(9) 0.038(11) 0.000(8) -0.003(7) -0.001(7)
C2 0.024(8) 0.023(8) 0.031(9) 0.000(7) 0.006(7) 0.013(7)
C1 0.035(9) 0.015(8) 0.047(11) 0.000(7) 0.005(8) 0.013(7)
N1 0.029(8) 0.041(8) 0.033(8) 0.011(6) 0.002(7) 0.016(7)
N2 0.028(8) 0.041(9) 0.060(11) 0.002(8) 0.019(8) 0.014(7)
OW1 0.28(5) 0.24(4) 0.15(3) -0.08(3) -0.15(4) 0.16(4)
OW2 0.15(2) 0.15(2) 0.05(2) 0.000 0.000 0.075(12)
OW3 0.47(8) 0.44(7) 0.09(2) 0.01(3) 0.02(3) 0.41(7)
OW4 0.19(4) 0.19(4) 0.14(5) 0.000 0.000 0.096(19)
OW5 0.07(3) 0.07(3) 0.07(3) 0.000(10) -0.003(10) 0.037(15)

loop_
_atom_type_symbol
_atom_type_description
_atom_type_scat_dispersion_real
_atom_type_scat_dispersion_imag
_atom_type_scat_source
C C 0.0033 0.0016 'International Tables Vol C Tables 4.2.6.8 and 6.1.1.4'
H H 0.0000 0.0000 'International Tables Vol C Tables 4.2.6.8 and 6.1.1.4'
N N 0.0061 0.0033 'International Tables Vol C Tables 4.2.6.8 and 6.1.1.4'
O O 0.0106 0.0060 'International Tables Vol C Tables 4.2.6.8 and 6.1.1.4'
Yb Yb -0.3850 5.5486 'International Tables Vol C Tables 4.2.6.8 and 6.1.1.4'
W W -0.8490 6.8722 'International Tables Vol C Tables 4.2.6.8 and 6.1.1.4'

loop_
_geom_angle_atom_site_label_1
_geom_angle_atom_site_label_2
_geom_angle_atom_site_label_3
_geom_angle
_geom_angle_site_symmetry_1
_geom_angle_site_symmetry_3
O17 W2 O11 97.9(5) . .
O17 W2 O18 101.0(6) . .
O11 W2 O18 92.7(5) . .
O17 W2 O16 97.0(6) . .
O11 W2 O16 90.3(5) . .
O18 W2 O16 161.1(5) . .
O17 W2 O23 100.7(5) . .
O11 W2 O23 161.3(5) . .
O18 W2 O23 85.6(5) . .
O16 W2 O23 85.6(5) . .
O17 W2 O1 166.7(5) . .
O11 W2 O1 73.9(4) . .
O18 W2 O1 90.0(5) . .
O16 W2 O1 73.0(5) . .
O23 W2 O1 87.5(4) . .
O9 W1 O23 103.5(5) . 3_545
O9 W1 O21 93.9(6) . .
O23 W1 O21 97.6(5) 3_545 .
O9 W1 O19 101.1(6) . .
O23 W1 O19 84.6(5) 3_545 .
O21 W1 O19 163.9(5) . .
O9 W1 O11 92.3(5) . .
O23 W1 O11 161.9(5) 3_545 .
O21 W1 O11 89.9(5) . .
O19 W1 O11 83.8(5) . .
O9 W1 O1 162.8(5) . .
O23 W1 O1 92.3(5) 3_545 .
O21 W1 O1 77.0(5) . .
O19 W1 O1 87.0(5) . .
O11 W1 O1 73.3(4) . .
O20 W3 O19 103.4(6) . .
O20 W3 O12 97.7(5) . .
O19 W3 O12 93.9(5) . .
O20 W3 O18 101.1(5) . 3_545
O19 W3 O18 88.0(5) . 3_545
O12 W3 O18 160.1(5) . 3_545
O20 W3 O12 96.0(5) . 3_545
O19 W3 O12 160.0(5) . 3_545
O12 W3 O12 88.3(7) . 3_545
O18 W3 O12 83.5(5) 3_545 3_545
O20 W3 O22 166.5(6) . .
O19 W3 O22 88.5(5) . .
O12 W3 O22 74.8(5) . .
O18 W3 O22 85.5(4) 3_545 .
O12 W3 O22 72.8(4) 3_545 .
O4 W4 O5 103.6(7) . 2_445
O4 W4 O16 100.4(7) . .
O5 W4 O16 93.3(5) 2_445 .
O4 W4 O5 101.3(6) . .
O5 W4 O5 87.6(6) 2_445 .
O16 W4 O5 157.5(5) . .
O4 W4 O21 95.7(7) . .
O5 W4 O21 160.1(5) 2_445 .
O16 W4 O21 88.2(5) . .
O5 W4 O21 83.6(5) . .
O4 W4 O1 166.0(6) . .
O5 W4 O1 89.3(5) 2_445 .
O16 W4 O1 72.8(5) . .
O5 W4 O1 84.7(5) . .
O21 W4 O1 72.2(5) . .
O8 Yb1 O10 145.3(5) . .
O8 Yb1 O4W 112.8(6) . .
O10 Yb1 O4W 74.8(5) . .
O8 Yb1 O1W 140.3(5) . .
O10 Yb1 O1W 72.8(5) . .
O4W Yb1 O1W 82.6(6) . .
O8 Yb1 O5W 85.3(5) . .
O10 Yb1 O5W 72.3(5) . .
O4W Yb1 O5W 141.8(5) . .
O1W Yb1 O5W 105.2(6) . .
O8 Yb1 O3W 72.6(5) . .
O10 Yb1 O3W 121.7(5) . .
O4W Yb1 O3W 145.0(5) . .
O1W Yb1 O3W 74.9(5) . .
O5W Yb1 O3W 71.2(5) . .
O8 Yb1 O9 73.3(5) . .
O10 Yb1 O9 137.3(5) . .
O4W Yb1 O9 70.6(5) . .
O1W Yb1 O9 78.6(5) . .
O5W Yb1 O9 147.3(4) . .
O3W Yb1 O9 78.8(4) . .
O8 Yb1 O2W 73.3(5) . .
O10 Yb1 O2W 76.5(5) . .
O4W Yb1 O2W 75.2(7) . .
O1W Yb1 O2W 145.9(5) . .
O5W Yb1 O2W 78.8(7) . .
O3W Yb1 O2W 135.8(6) . .
O9 Yb1 O2W 116.5(6) . .
O8 Yb1 H16B 122.1 . .
O10 Yb1 H16B 57.1 . .
O4W Yb1 H16B 19.1 . .
O1W Yb1 H16B 84.6 . .
O5W Yb1 H16B 122.9 . .
O3W Yb1 H16B 158.0 . .
O9 Yb1 H16B 89.6 . .
O2W Yb1 H16B 66.1 . .
O8 Yb1 H16C 93.2 . .
O10 Yb1 H16C 90.0 . .
O4W Yb1 H16C 19.6 . .
O1W Yb1 H16C 98.8 . .
O5W Yb1 H16C 143.9 . .
O3W Yb1 H16C 142.3 . .
O9 Yb1 H16C 63.6 . .
O2W Yb1 H16C 66.3 . .
H16B Yb1 H16C 33.2 . .
W1 O23 W2 151.7(7) 2_445 .
W3 O22 W3 94.6(5) . 3_545
W3 O22 W3 94.6(5) . 2_445
W3 O22 W3 94.6(5) 3_545 2_445
W1 O21 W4 113.7(6) . .
W3 O19 W1 149.5(7) . .
W3 O18 W2 148.4(6) 2_445 .
W4 O16 W2 118.1(6) . .
Yb1 O1W H13A 110.0 . .
Yb1 O1W H13B 109.1 . .
H13A O1W H13B 109.5 . .
Yb1 O2W H14A 108.0 . .
Yb1 O2W H14C 109.7 . .
H14A O2W H14C 109.5 . .
Yb1 O3W H15A 108.4 . .
Yb1 O3W H15B 109.8 . .
H15A O3W H15B 109.5 . .
W3 O12 W3 117.9(6) . 2_445
W2 O11 W1 114.4(5) . .
C7 O10 Yb1 143.7(12) . .
W1 O9 Yb1 150.0(7) . .
C4 O8 Yb1 131.9(12) . .
Yb1 O5W H17A 108.3 . .
Yb1 O5W H17C 110.1 . .
H17A O5W H17C 109.5 . .
Yb1 O4W H16B 109.9 . .
Yb1 O4W H16C 107.6 . .
H16B O4W H16C 109.5 . .
W4 O5 W4 150.7(6) 3_545 .
W1 O1 W2 98.4(4) . .
W1 O1 W4 97.0(5) . .
W2 O1 W4 96.0(4) . .
O10 C7 O2 124.1(17) . .
O10 C7 C6 115.9(17) . .
O2 C7 C6 120.0(15) . .
C2 C6 C1 119.5(16) . .
C2 C6 C7 119.0(15) . .
C1 C6 C7 121.3(16) . .
C3 C5 C2 117.9(15) . .
C3 C5 C4 122.9(15) . 11_554
C2 C5 C4 119.0(16) . 11_554
O3 C4 O8 122(2) . .
O3 C4 C5 120.3(18) . 17_544
O8 C4 C5 115.7(16) . 17_544
N1 C3 C5 122.2(17) . .
N1 C3 H3A 119.1 . .
C5 C3 H3A 118.6 . .
C6 C2 C5 119.2(15) . .
C6 C2 H2A 120.8 . .
C5 C2 H2A 119.9 . .
N1 C1 C6 120.2(17) . .
N1 C1 H1A 118.1 . .
C6 C1 H1A 121.5 . .
C3 N1 C1 120.5(16) . .
H11D N2 H11A 109.5 . .
H11D N2 H11B 109.5 . .
H11A N2 H11B 109.5 . .
H11D N2 H11C 109.5 . .
H11A N2 H11C 109.4 . .
H11B N2 H11C 109.5 . .
OW5' OW5 OW7 98(9) . 9

loop_
_geom_bond_atom_site_label_1
_geom_bond_atom_site_label_2
_geom_bond_distance
_geom_bond_site_symmetry_2
W2 O17 1.724(11) .
W2 O11 1.898(10) .
W2 O18 1.918(12) .
W2 O16 1.934(13) .
W2 O23 1.943(10) .
W2 O1 2.203(11) .
W1 O9 1.752(11) .
W1 O23 1.828(10) 3_545
W1 O21 1.882(13) .
W1 O19 2.005(13) .
W1 O11 2.009(9) .
W1 O1 2.135(11) .
W3 O20 1.734(11) .
W3 O19 1.803(12) .
W3 O12 1.897(11) .
W3 O18 1.899(11) 3_545
W3 O12 2.009(12) 3_545
W3 O22 2.277(10) .
W4 O4 1.674(12) .
W4 O5 1.863(12) 2_445
W4 O16 1.908(12) .
W4 O5 1.935(12) .
W4 O21 2.020(12) .
W4 O1 2.228(12) .
Yb1 O8 2.248(12) .
Yb1 O10 2.267(11) .
Yb1 O4W 2.279(14) .
Yb1 O1W 2.325(12) .
Yb1 O5W 2.332(13) .
Yb1 O3W 2.333(13) .
Yb1 O9 2.370(11) .
Yb1 O2W 2.377(14) .
Yb1 H16B 2.7579 .
Yb1 H16C 2.7272 .
O23 W1 1.828(10) 2_445
O22 W3 2.277(10) 3_545
O22 W3 2.277(10) 2_445
O18 W3 1.899(11) 2_445
O1W H13A 0.9599 .
O1W H13B 0.9599 .
O2W H14A 0.9597 .
O2W H14C 0.9600 .
O3W H15A 0.9597 .
O3W H15B 0.9600 .
O12 W3 2.009(12) 2_445
O10 C7 1.23(2) .
O8 C4 1.30(2) .
O5W H17A 0.9597 .
O5W H17C 0.9599 .
O4W H16B 0.9600 .
O4W H16C 0.9600 .
O5 W4 1.863(12) 3_545
O3 C4 1.23(3) .
O2 C7 1.23(2) .
C7 C6 1.51(2) .
C6 C2 1.34(2) .
C6 C1 1.37(2) .
C5 C3 1.34(2) .
C5 C2 1.42(2) .
C5 C4 1.50(3) 11_554
C4 C5 1.50(3) 17_544
C3 N1 1.32(2) .
C3 H3A 0.9608 .
C2 H2A 0.9599 .
C1 N1 1.35(2) .
C1 H1A 0.9594 .
N2 H11D 0.9601 .
N2 H11A 0.9601 .
N2 H11B 0.9598 .
N2 H11C 0.9602 .
OW5 OW5' 1.38(10) .
OW5 OW7 1.47(13) 9
OW7 OW5 1.47(13) 14_544
